data_2223180
loop_
_publ_author_name
'Yaqub, Muhammad'
'Shafiq, Zahid'
'Qureshi, Ashfaq M.'
'Najam-ul-Haq, Muhammad'

_publ_section_title '[5-(2-Furyl)-6-nitro-1,2,3,5,6,7-hexahydroimidazo[1,2-<i>a</i>]pyridin-8-yl](phenyl)methanone'
_journal_coeditor_code PV2191
_journal_issue 9
_journal_name_full 'Acta Crystallographica Section E'
_journal_page_first o2283
_journal_paper_doi 10.1107/S1600536809033716
_journal_volume 65
_journal_year 2009
_chemical_formula_iupac 'C18 H17 N3 O4'
_chemical_formula_moiety 'C18 H17 N3 O4'
_chemical_formula_sum 'C18 H17 N3 O4'
_chemical_formula_weight 339.35
_chemical_name_systematic
;
[5-(2-Furyl)-6-nitro-1,2,3,5,6,7-hexahydroimidazo[1,2-<i>a</i>]pyridin-
8-yl](phenyl)methanone
;
_space_group_IT_number 15
_symmetry_cell_setting monoclinic
_symmetry_space_group_name_Hall '-C 2yc'
_symmetry_space_group_name_H-M 'C 1 2/c 1'
_atom_sites_solution_hydrogens geom
_atom_sites_solution_primary direct
_atom_sites_solution_secondary difmap
_audit_creation_method SHELXL-97
_cell_angle_alpha 90.00
_cell_angle_beta 101.94(3)
_cell_angle_gamma 90.00
_cell_formula_units_Z 8
_cell_length_a 11.980(2)
_cell_length_b 15.047(3)
_cell_length_c 17.932(4)
_cell_measurement_reflns_used 989
_cell_measurement_temperature 173(2)
_cell_measurement_theta_max 27.48
_cell_measurement_theta_min 2.17
_cell_volume 3162.5(11)
_computing_cell_refinement 'RAPID-AUTO (Rigaku, 2001)'
_computing_data_collection 'RAPID-AUTO (Rigaku, 2001)'
_computing_data_reduction 'RAPID-AUTO (Rigaku, 2001)'
_computing_molecular_graphics 'XP in SHELXTL (Sheldrick, 2008)'
_computing_publication_material 'SHELXL97 (Sheldrick, 2008)'
_computing_structure_refinement 'SHELXL97 (Sheldrick, 2008)'
_computing_structure_solution 'SHELXS97 (Sheldrick, 2008)'
_diffrn_ambient_temperature 173(2)
_diffrn_measured_fraction_theta_full 1.000
_diffrn_measured_fraction_theta_max 1.000
_diffrn_measurement_device_type 'Rigaku R-AXIS RAPID IP area-detector'
_diffrn_measurement_method '\w scans at fixed \c = 45\%'
_diffrn_radiation_monochromator graphite
_diffrn_radiation_source 'rotating anode'
_diffrn_radiation_type MoK\a
_diffrn_radiation_wavelength 0.71073
_diffrn_reflns_av_R_equivalents 0.0314
_diffrn_reflns_av_sigmaI/netI 0.0393
_diffrn_reflns_limit_h_max 14
_diffrn_reflns_limit_h_min -14
_diffrn_reflns_limit_k_max 17
_diffrn_reflns_limit_k_min -17
_diffrn_reflns_limit_l_max 21
_diffrn_reflns_limit_l_min -21
_diffrn_reflns_number 5401
_diffrn_reflns_theta_full 25.00
_diffrn_reflns_theta_max 25.00
_diffrn_reflns_theta_min 2.20
_diffrn_standards_number 0
_exptl_absorpt_coefficient_mu 0.103
_exptl_absorpt_correction_T_max 0.9678
_exptl_absorpt_correction_T_min 0.9552
_exptl_absorpt_correction_type multi-scan
_exptl_absorpt_process_details '(ABSCOR; Higashi, 1995)'
_exptl_crystal_colour yellow
_exptl_crystal_density_diffrn 1.425
_exptl_crystal_density_method 'not measured'
_exptl_crystal_description block
_exptl_crystal_F_000 1424
_exptl_crystal_size_max 0.45
_exptl_crystal_size_mid 0.33
_exptl_crystal_size_min 0.32
_refine_diff_density_max 0.371
_refine_diff_density_min -0.362
_refine_ls_extinction_method none
_refine_ls_goodness_of_fit_ref 1.135
_refine_ls_hydrogen_treatment constr
_refine_ls_matrix_type full
_refine_ls_number_parameters 226
_refine_ls_number_reflns 2801
_refine_ls_number_restraints 0
_refine_ls_restrained_S_all 1.135
_refine_ls_R_factor_all 0.0715
_refine_ls_R_factor_gt 0.0551
_refine_ls_shift/su_max 0.000
_refine_ls_shift/su_mean 0.000
_refine_ls_structure_factor_coef Fsqd
_refine_ls_weighting_details 'calc w=1/[\s^2^(Fo^2^)+(0.0499P)^2^+3.4672P] where P=(Fo^2^+2Fc^2^)/3'
_refine_ls_weighting_scheme calc
_refine_ls_wR_factor_gt 0.1202
_refine_ls_wR_factor_ref 0.1278
_reflns_number_gt 2426
_reflns_number_total 2801
_reflns_threshold_expression I>2\s(I)
_cod_data_source_file pv2191.cif
_cod_data_source_block I
_cod_original_cell_volume 3162.7(11)
_cod_original_sg_symbol_H-M 'C 2/c'
_cod_database_code 2223180
_cod_database_fobs_code 2223180

loop_
_symmetry_equiv_pos_as_xyz
'x, y, z'
'-x, y, -z+1/2'
'x+1/2, y+1/2, z'
'-x+1/2, y+1/2, -z+1/2'
'-x, -y, -z'
'x, -y, z-1/2'
'-x+1/2, -y+1/2, -z'
'x+1/2, -y+1/2, z-1/2'

loop_
_atom_site_type_symbol
_atom_site_label
_atom_site_fract_x
_atom_site_fract_y
_atom_site_fract_z
_atom_site_U_iso_or_equiv
_atom_site_adp_type
_atom_site_calc_flag
_atom_site_refinement_flags
_atom_site_occupancy
_atom_site_disorder_assembly
_atom_site_disorder_group
O O1 0.43109(14) 0.20626(10) 0.91996(10) 0.0384(4) Uani d . 1 . .
O O2 0.2016(2) 0.3319(2) 0.63070(12) 0.0835(8) Uani d . 1 . .
O O3 0.12099(18) 0.35426(18) 0.72302(12) 0.0722(7) Uani d . 1 . .
O O4 0.11567(13) 0.00988(10) 0.71141(9) 0.0319(4) Uani d . 1 . .
N N1 0.10262(16) 0.11596(13) 0.83171(10) 0.0327(5) Uani d . 1 . .
H H1A 0.0780 0.0626 0.8163 0.039 Uiso calc R 1 . .
N N2 0.21072(15) 0.23408(12) 0.84736(11) 0.0302(5) Uani d . 1 . .
N N3 0.20184(17) 0.32982(14) 0.69714(12) 0.0370(5) Uani d . 1 . .
C C1 0.05883(19) 0.16761(16) 0.88815(13) 0.0329(5) Uani d . 1 . .
H H1B 0.0652 0.1341 0.9363 0.039 Uiso calc R 1 . .
H H1C -0.0219 0.1844 0.8689 0.039 Uiso calc R 1 . .
C C2 0.1352(2) 0.2487(2) 0.89931(15) 0.0473(7) Uani d . 1 . .
H H2A 0.0902 0.3038 0.8863 0.057 Uiso calc R 1 . .
H H2B 0.1785 0.2527 0.9526 0.057 Uiso calc R 1 . .
C C3 0.18456(17) 0.15910(14) 0.80613(12) 0.0244(5) Uani d . 1 . .
C C7 0.29353(18) 0.29889(14) 0.83329(13) 0.0280(5) Uani d . 1 . .
H H7A 0.2646 0.3596 0.8419 0.034 Uiso calc R 1 . .
C C4 0.30665(18) 0.29262(15) 0.75038(13) 0.0289(5) Uani d . 1 . .
H H4A 0.3742 0.3290 0.7446 0.035 Uiso calc R 1 . .
C C5 0.32660(18) 0.19731(14) 0.72796(13) 0.0286(5) Uani d . 1 . .
H H5A 0.3265 0.1949 0.6728 0.034 Uiso calc R 1 . .
H H5B 0.4024 0.1773 0.7560 0.034 Uiso calc R 1 . .
C C6 0.23556(17) 0.13503(14) 0.74538(12) 0.0247(5) Uani d . 1 . .
C C8 0.40885(18) 0.28698(14) 0.88525(12) 0.0254(5) Uani d . 1 . .
C C9 0.5402(2) 0.21114(16) 0.96169(14) 0.0359(6) Uani d . 1 . .
H H9A 0.5781 0.1644 0.9925 0.043 Uiso calc R 1 . .
C C10 0.58593(19) 0.28997(15) 0.95339(13) 0.0312(5) Uani d . 1 . .
H H10A 0.6607 0.3094 0.9761 0.037 Uiso calc R 1 . .
C C11 0.50011(19) 0.33953(15) 0.90356(13) 0.0318(5) Uani d . 1 . .
H H11A 0.5067 0.3987 0.8866 0.038 Uiso calc R 1 . .
C C12 0.19701(17) 0.05876(14) 0.70164(12) 0.0240(5) Uani d . 1 . .
C C13 0.25482(18) 0.03347(13) 0.63770(12) 0.0243(5) Uani d . 1 . .
C C14 0.37074(19) 0.01371(15) 0.65132(14) 0.0327(5) Uani d . 1 . .
H H14A 0.4159 0.0210 0.7011 0.039 Uiso calc R 1 . .
C C15 0.4210(2) -0.01643(16) 0.59321(16) 0.0402(6) Uani d . 1 . .
H H15A 0.4997 -0.0314 0.6036 0.048 Uiso calc R 1 . .
C C16 0.3569(2) -0.02476(15) 0.52020(15) 0.0396(6) Uani d . 1 . .
H H16A 0.3916 -0.0449 0.4802 0.047 Uiso calc R 1 . .
C C17 0.2425(2) -0.00372(16) 0.50545(14) 0.0360(6) Uani d . 1 . .
H H17A 0.1987 -0.0080 0.4549 0.043 Uiso calc R 1 . .
C C18 0.19096(19) 0.02370(14) 0.56414(13) 0.0296(5) Uani d . 1 . .
H H18A 0.1114 0.0359 0.5539 0.036 Uiso calc R 1 . .

loop_
_atom_site_aniso_label
_atom_site_aniso_U_11
_atom_site_aniso_U_22
_atom_site_aniso_U_33
_atom_site_aniso_U_12
_atom_site_aniso_U_13
_atom_site_aniso_U_23
O1 0.0377(9) 0.0257(8) 0.0469(11) -0.0042(7) -0.0025(8) 0.0091(7)
O2 0.0725(15) 0.145(2) 0.0326(12) 0.0368(16) 0.0095(10) 0.0255(13)
O3 0.0543(13) 0.109(2) 0.0460(13) 0.0391(13) -0.0055(10) -0.0096(12)
O4 0.0336(9) 0.0286(8) 0.0354(9) -0.0075(7) 0.0116(7) -0.0056(7)
N1 0.0386(11) 0.0359(11) 0.0264(10) -0.0111(9) 0.0133(9) -0.0063(8)
N2 0.0266(10) 0.0309(10) 0.0345(11) -0.0049(8) 0.0098(8) -0.0099(8)
N3 0.0362(11) 0.0383(12) 0.0333(12) -0.0004(9) -0.0006(9) -0.0010(9)
C1 0.0270(11) 0.0424(13) 0.0301(12) 0.0030(10) 0.0077(9) -0.0023(10)
C2 0.0517(16) 0.0595(18) 0.0352(15) -0.0184(14) 0.0196(12) -0.0203(13)
C3 0.0224(10) 0.0259(11) 0.0223(11) 0.0008(9) -0.0013(8) -0.0001(9)
C7 0.0284(11) 0.0224(11) 0.0315(12) -0.0015(9) 0.0021(9) -0.0052(9)
C4 0.0260(11) 0.0277(12) 0.0309(12) -0.0036(9) 0.0010(9) -0.0002(9)
C5 0.0269(11) 0.0302(12) 0.0294(12) -0.0043(9) 0.0069(9) -0.0038(9)
C6 0.0229(10) 0.0274(11) 0.0236(11) -0.0023(8) 0.0042(9) -0.0018(9)
C8 0.0313(12) 0.0212(10) 0.0239(11) 0.0008(9) 0.0064(9) -0.0007(9)
C9 0.0341(13) 0.0347(13) 0.0341(14) 0.0052(10) -0.0038(10) 0.0043(10)
C10 0.0277(12) 0.0322(12) 0.0314(13) 0.0004(9) 0.0010(10) -0.0056(10)
C11 0.0330(12) 0.0226(11) 0.0373(13) -0.0044(9) 0.0013(10) 0.0009(10)
C12 0.0232(11) 0.0233(11) 0.0247(11) 0.0016(8) 0.0032(9) 0.0025(9)
C13 0.0285(11) 0.0174(10) 0.0278(12) -0.0002(8) 0.0078(9) -0.0013(8)
C14 0.0286(12) 0.0327(12) 0.0360(13) 0.0024(10) 0.0049(10) 0.0049(10)
C15 0.0364(13) 0.0335(13) 0.0562(17) 0.0082(11) 0.0226(13) 0.0089(12)
C16 0.0561(16) 0.0248(12) 0.0469(16) 0.0038(11) 0.0316(13) -0.0007(11)
C17 0.0514(15) 0.0284(12) 0.0297(13) -0.0041(11) 0.0118(11) -0.0044(10)
C18 0.0314(12) 0.0253(11) 0.0313(13) 0.0001(9) 0.0048(10) -0.0014(9)

loop_
_atom_type_symbol
_atom_type_description
_atom_type_scat_dispersion_real
_atom_type_scat_dispersion_imag
_atom_type_scat_source
C C 0.0033 0.0016 'International Tables Vol C Tables 4.2.6.8 and 6.1.1.4'
H H 0.0000 0.0000 'International Tables Vol C Tables 4.2.6.8 and 6.1.1.4'
N N 0.0061 0.0033 'International Tables Vol C Tables 4.2.6.8 and 6.1.1.4'
O O 0.0106 0.0060 'International Tables Vol C Tables 4.2.6.8 and 6.1.1.4'

loop_
_geom_angle_atom_site_label_1
_geom_angle_atom_site_label_2
_geom_angle_atom_site_label_3
_geom_angle_site_symmetry_1
_geom_angle_site_symmetry_3
_geom_angle
_geom_angle_publ_flag
C8 O1 C9 . . 106.02(17) ?
C3 N1 C1 . . 112.05(19) ?
C3 N1 H1A . . 124.0 ?
C1 N1 H1A . . 124.0 ?
C3 N2 C2 . . 112.04(18) ?
C3 N2 C7 . . 123.81(18) ?
C2 N2 C7 . . 123.56(19) ?
O2 N3 O3 . . 122.5(2) ?
O2 N3 C4 . . 117.9(2) ?
O3 N3 C4 . . 119.5(2) ?
N1 C1 C2 . . 103.13(18) ?
N1 C1 H1B . . 111.1 ?
C2 C1 H1B . . 111.1 ?
N1 C1 H1C . . 111.1 ?
C2 C1 H1C . . 111.1 ?
H1B C1 H1C . . 109.1 ?
N2 C2 C1 . . 103.57(19) ?
N2 C2 H2A . . 111.0 ?
C1 C2 H2A . . 111.0 ?
N2 C2 H2B . . 111.0 ?
C1 C2 H2B . . 111.0 ?
H2A C2 H2B . . 109.0 ?
N1 C3 N2 . . 108.79(19) ?
N1 C3 C6 . . 127.7(2) ?
N2 C3 C6 . . 123.53(19) ?
N2 C7 C8 . . 112.63(18) ?
N2 C7 C4 . . 109.83(17) ?
C8 C7 C4 . . 109.13(18) ?
N2 C7 H7A . . 108.4 ?
C8 C7 H7A . . 108.4 ?
C4 C7 H7A . . 108.4 ?
N3 C4 C5 . . 109.63(18) ?
N3 C4 C7 . . 110.51(18) ?
C5 C4 C7 . . 111.60(18) ?
N3 C4 H4A . . 108.3 ?
C5 C4 H4A . . 108.3 ?
C7 C4 H4A . . 108.3 ?
C6 C5 C4 . . 111.62(18) ?
C6 C5 H5A . . 109.3 ?
C4 C5 H5A . . 109.3 ?
C6 C5 H5B . . 109.3 ?
C4 C5 H5B . . 109.3 ?
H5A C5 H5B . . 108.0 ?
C3 C6 C12 . . 119.75(19) ?
C3 C6 C5 . . 116.57(19) ?
C12 C6 C5 . . 123.59(19) ?
C11 C8 O1 . . 110.01(19) ?
C11 C8 C7 . . 132.9(2) ?
O1 C8 C7 . . 117.03(18) ?
C10 C9 O1 . . 110.9(2) ?
C10 C9 H9A . . 124.5 ?
O1 C9 H9A . . 124.5 ?
C9 C10 C11 . . 106.0(2) ?
C9 C10 H10A . . 127.0 ?
C11 C10 H10A . . 127.0 ?
C8 C11 C10 . . 107.0(2) ?
C8 C11 H11A . . 126.5 ?
C10 C11 H11A . . 126.5 ?
O4 C12 C6 . . 124.7(2) ?
O4 C12 C13 . . 116.65(18) ?
C6 C12 C13 . . 118.62(18) ?
C18 C13 C14 . . 118.5(2) ?
C18 C13 C12 . . 120.01(19) ?
C14 C13 C12 . . 121.3(2) ?
C15 C14 C13 . . 120.8(2) ?
C15 C14 H14A . . 119.6 ?
C13 C14 H14A . . 119.6 ?
C16 C15 C14 . . 120.1(2) ?
C16 C15 H15A . . 120.0 ?
C14 C15 H15A . . 120.0 ?
C17 C16 C15 . . 119.8(2) ?
C17 C16 H16A . . 120.1 ?
C15 C16 H16A . . 120.1 ?
C16 C17 C18 . . 120.2(2) ?
C16 C17 H17A . . 119.9 ?
C18 C17 H17A . . 119.9 ?
C17 C18 C13 . . 120.5(2) ?
C17 C18 H18A . . 119.8 ?
C13 C18 H18A . . 119.8 ?

loop_
_geom_bond_atom_site_label_1
_geom_bond_atom_site_label_2
_geom_bond_site_symmetry_2
_geom_bond_distance
_geom_bond_publ_flag
O1 C8 . 1.366(3) ?
O1 C9 . 1.367(3) ?
O2 N3 . 1.191(3) ?
O3 N3 . 1.214(3) ?
O4 C12 . 1.262(3) ?
N1 C3 . 1.335(3) ?
N1 C1 . 1.457(3) ?
N1 H1A . 0.8800 ?
N2 C3 . 1.350(3) ?
N2 C2 . 1.443(3) ?
N2 C7 . 1.450(3) ?
N3 C4 . 1.518(3) ?
C1 C2 . 1.513(3) ?
C1 H1B . 0.9900 ?
C1 H1C . 0.9900 ?
C2 H2A . 0.9900 ?
C2 H2B . 0.9900 ?
C3 C6 . 1.402(3) ?
C7 C8 . 1.509(3) ?
C7 C4 . 1.530(3) ?
C7 H7A . 1.0000 ?
C4 C5 . 1.522(3) ?
C4 H4A . 1.0000 ?
C5 C6 . 1.519(3) ?
C5 H5A . 0.9900 ?
C5 H5B . 0.9900 ?
C6 C12 . 1.413(3) ?
C8 C11 . 1.334(3) ?
C9 C10 . 1.328(3) ?
C9 H9A . 0.9500 ?
C10 C11 . 1.425(3) ?
C10 H10A . 0.9500 ?
C11 H11A . 0.9500 ?
C12 C13 . 1.506(3) ?
C13 C18 . 1.389(3) ?
C13 C14 . 1.392(3) ?
C14 C15 . 1.384(3) ?
C14 H14A . 0.9500 ?
C15 C16 . 1.380(4) ?
C15 H15A . 0.9500 ?
C16 C17 . 1.378(4) ?
C16 H16A . 0.9500 ?
C17 C18 . 1.389(3) ?
C17 H17A . 0.9500 ?
C18 H18A . 0.9500 ?

loop_
_geom_hbond_atom_site_label_D
_geom_hbond_atom_site_label_H
_geom_hbond_atom_site_label_A
_geom_hbond_site_symmetry_A
_geom_hbond_distance_DH
_geom_hbond_distance_HA
_geom_hbond_distance_DA
_geom_hbond_angle_DHA
N1 H1A O4 . 0.88 2.17 2.714(2) 119.2
N1 H1A O4 2_556 0.88 2.40 3.025(3) 127.8

loop_
_geom_torsion_atom_site_label_1
_geom_torsion_atom_site_label_2
_geom_torsion_atom_site_label_3
_geom_torsion_atom_site_label_4
_geom_torsion_site_symmetry_1
_geom_torsion_site_symmetry_2
_geom_torsion_site_symmetry_3
_geom_torsion_site_symmetry_4
_geom_torsion
_geom_torsion_publ_flag
C3 N1 C1 C2 . . . . -4.9(3) ?
C3 N2 C2 C1 . . . . 3.0(3) ?
C7 N2 C2 C1 . . . . 174.5(2) ?
N1 C1 C2 N2 . . . . 1.0(3) ?
C1 N1 C3 N2 . . . . 6.9(3) ?
C1 N1 C3 C6 . . . . -171.3(2) ?
C2 N2 C3 N1 . . . . -6.2(3) ?
C7 N2 C3 N1 . . . . -177.64(19) ?
C2 N2 C3 C6 . . . . 172.1(2) ?
C7 N2 C3 C6 . . . . 0.7(3) ?
C3 N2 C7 C8 . . . . -97.8(2) ?
C2 N2 C7 C8 . . . . 91.7(3) ?
C3 N2 C7 C4 . . . . 24.0(3) ?
C2 N2 C7 C4 . . . . -146.4(2) ?
O2 N3 C4 C5 . . . . -58.9(3) ?
O3 N3 C4 C5 . . . . 119.4(3) ?
O2 N3 C4 C7 . . . . 177.6(2) ?
O3 N3 C4 C7 . . . . -4.0(3) ?
N2 C7 C4 N3 . . . . 72.3(2) ?
C8 C7 C4 N3 . . . . -163.80(17) ?
N2 C7 C4 C5 . . . . -50.0(2) ?
C8 C7 C4 C5 . . . . 73.9(2) ?
N3 C4 C5 C6 . . . . -69.8(2) ?
C7 C4 C5 C6 . . . . 53.0(2) ?
N1 C3 C6 C12 . . . . 2.7(3) ?
N2 C3 C6 C12 . . . . -175.3(2) ?
N1 C3 C6 C5 . . . . 179.4(2) ?
N2 C3 C6 C5 . . . . 1.4(3) ?
C4 C5 C6 C3 . . . . -28.5(3) ?
C4 C5 C6 C12 . . . . 148.1(2) ?
C9 O1 C8 C11 . . . . 0.8(3) ?
C9 O1 C8 C7 . . . . 178.42(19) ?
N2 C7 C8 C11 . . . . -163.8(2) ?
C4 C7 C8 C11 . . . . 74.0(3) ?
N2 C7 C8 O1 . . . . 19.2(3) ?
C4 C7 C8 O1 . . . . -103.0(2) ?
C8 O1 C9 C10 . . . . -0.9(3) ?
O1 C9 C10 C11 . . . . 0.6(3) ?
O1 C8 C11 C10 . . . . -0.4(3) ?
C7 C8 C11 C10 . . . . -177.5(2) ?
C9 C10 C11 C8 . . . . -0.1(3) ?
C3 C6 C12 O4 . . . . 2.1(3) ?
C5 C6 C12 O4 . . . . -174.3(2) ?
C3 C6 C12 C13 . . . . -178.84(19) ?
C5 C6 C12 C13 . . . . 4.7(3) ?
O4 C12 C13 C18 . . . . 55.0(3) ?
C6 C12 C13 C18 . . . . -124.1(2) ?
O4 C12 C13 C14 . . . . -120.7(2) ?
C6 C12 C13 C14 . . . . 60.2(3) ?
C18 C13 C14 C15 . . . . -1.1(3) ?
C12 C13 C14 C15 . . . . 174.7(2) ?
C13 C14 C15 C16 . . . . 1.9(4) ?
C14 C15 C16 C17 . . . . -0.6(4) ?
C15 C16 C17 C18 . . . . -1.6(4) ?
C16 C17 C18 C13 . . . . 2.5(3) ?
C14 C13 C18 C17 . . . . -1.1(3) ?
C12 C13 C18 C17 . . . . -176.9(2) ?
